data_1007095
loop_
_publ_author_name
'Averbuch-Pouchot, M T'
'Durif, A'
'Bagieu-Beucher, M'

_publ_section_title
;
Structure d'un Polyphosphate de Zinc, Zn (P O~3~)~2~
;
_journal_coden_ASTM ACSCEE
_journal_name_full 'Acta Crystallographica C (39,1983-)'
_journal_page_first 25
_journal_page_last 26
_journal_volume 39
_journal_year 1983
_chemical_formula_structural 'Zn (P O3)2'
_chemical_formula_sum 'O6 P2 Zn'
_chemical_name_systematic 'Zinc catena-phosphate'
_space_group_IT_number 15
_symmetry_cell_setting monoclinic
_symmetry_Int_Tables_number 15
_symmetry_space_group_name_Hall '-C 2yc'
_symmetry_space_group_name_H-M 'C 1 2/c 1'
_cell_angle_alpha 90
_cell_angle_beta 108.49(5)
_cell_angle_gamma 90
_cell_formula_units_Z 4
_cell_length_a 9.734(2)
_cell_length_b 8.889(2)
_cell_length_c 4.963(1)
_cell_volume 407.3
_refine_ls_R_factor_all 0.021
_cod_database_code 1007095

loop_
_symmetry_equiv_pos_as_xyz
x,y,z
-x,y,1/2-z
-x,-y,-z
x,-y,1/2+z
1/2+x,1/2+y,z
1/2-x,1/2+y,1/2-z
1/2-x,1/2-y,-z
1/2+x,1/2-y,1/2+z

loop_
_atom_site_label
_atom_site_type_symbol
_atom_site_symmetry_multiplicity
_atom_site_Wyckoff_symbol
_atom_site_fract_x
_atom_site_fract_y
_atom_site_fract_z
_atom_site_occupancy
_atom_site_attached_hydrogens
_atom_site_calc_flag
Zn1 Zn2+ 4 e 0. 0.11825(3) 0.25 1. 0 d
P1 P5+ 8 f 0.21227(4) 0.41064(4) 0.23842(7) 1. 0 d
O1 O2- 8 f 0.3527(1) -0.0052(1) 0.0451(2) 1. 0 d
O2 O2- 8 f 0.3740(1) 0.4270(1) 0.3403(2) 1. 0 d
O3 O2- 8 f 0.1490(1) 0.2581(1) 0.1895(3) 1. 0 d

loop_
_atom_type_symbol
_atom_type_oxidation_number
Zn2+ 2.000
P5+ 5.000
O2- -2.000
